data_4074783
loop_
_publ_author_name
'Kissounko, Denis'
'Epshteyn, Albert'
'Fettinger, James C.'
'Sita, Lawrence R.'

_publ_section_title
;
 Synthesis and Formal Ring-Opening Reactions of
 (\h5-C5Me5)Zr[\h2-CH2CH(C6H5)][N(iPr)C(Me)N(iPr)], a Base-Free
 \h2-Styrene Complex of Zirconium
;
_journal_issue 2
_journal_name_full Organometallics
_journal_page_first 531
_journal_paper_doi 10.1021/om0508785
_journal_volume 25
_journal_year 2006
_chemical_formula_sum 'C34 H46 N2 Zr'
_chemical_formula_weight 573.95
_chemical_name_systematic
; 
 ? 
;
_space_group_IT_number 33
_symmetry_cell_setting orthorhombic
_symmetry_space_group_name_Hall 'P 2c -2n'
_symmetry_space_group_name_H-M 'P n a 21'
_atom_sites_solution_hydrogens geom
_atom_sites_solution_primary direct
_atom_sites_solution_secondary difmap
_audit_creation_method SHELXL-97
_cell_angle_alpha 90.00
_cell_angle_beta 90.00
_cell_angle_gamma 90.00
_cell_formula_units_Z 4
_cell_length_a 9.2143(8)
_cell_length_b 20.6091(18)
_cell_length_c 16.3294(14)
_cell_measurement_reflns_used 5972
_cell_measurement_temperature 173(2)
_cell_measurement_theta_max 24.670
_cell_measurement_theta_min 2.421
_cell_volume 3100.9(5)
_computing_cell_refinement 'Bruker SMART'
_computing_data_collection 'Bruker SMART'
_computing_data_reduction 'Bruker SAINT'
_computing_molecular_graphics 'Bruker SHELXTL'
_computing_publication_material 'Bruker SHELXTL'
_computing_structure_refinement 'SHELXL-97 (Sheldrick, 1997)'
_computing_structure_solution 'SHELXS-97 (Sheldrick, 1990)'
_diffrn_ambient_temperature 173(2)
_diffrn_measured_fraction_theta_full 0.999
_diffrn_measured_fraction_theta_max 0.999
_diffrn_measurement_device_type 'CCD area detector'
_diffrn_measurement_method 'phi and omega scans'
_diffrn_radiation_monochromator graphite
_diffrn_radiation_source 'fine-focus sealed tube'
_diffrn_radiation_type MoK\a
_diffrn_radiation_wavelength 0.71073
_diffrn_reflns_av_R_equivalents 0.0655
_diffrn_reflns_av_sigmaI/netI 0.0485
_diffrn_reflns_limit_h_max 11
_diffrn_reflns_limit_h_min -11
_diffrn_reflns_limit_k_max 26
_diffrn_reflns_limit_k_min -26
_diffrn_reflns_limit_l_max 21
_diffrn_reflns_limit_l_min -21
_diffrn_reflns_number 26685
_diffrn_reflns_theta_full 27.50
_diffrn_reflns_theta_max 27.50
_diffrn_reflns_theta_min 2.42
_exptl_absorpt_coefficient_mu 0.378
_exptl_absorpt_correction_T_max 0.9625
_exptl_absorpt_correction_T_min 0.8676
_exptl_absorpt_correction_type 'Empirical, SADABS (multi-scan)'
_exptl_crystal_colour 'Aqua Blue'
_exptl_crystal_density_diffrn 1.229
_exptl_crystal_density_meas 0
_exptl_crystal_density_method 'not measured'
_exptl_crystal_description Block
_exptl_crystal_F_000 1216
_exptl_crystal_size_max 0.39
_exptl_crystal_size_mid 0.19
_exptl_crystal_size_min 0.10
_refine_diff_density_max 0.578
_refine_diff_density_min -0.446
_refine_diff_density_rms 0.059
_refine_ls_abs_structure_details 'Flack H D (1983), Acta Cryst. A39, 876-881'
_refine_ls_abs_structure_Flack 0.48(4)
_refine_ls_extinction_method none
_refine_ls_goodness_of_fit_ref 1.028
_refine_ls_hydrogen_treatment mixed
_refine_ls_matrix_type full
_refine_ls_number_parameters 522
_refine_ls_number_reflns 7087
_refine_ls_number_restraints 4
_refine_ls_restrained_S_all 1.028
_refine_ls_R_factor_all 0.0711
_refine_ls_R_factor_gt 0.0384
_refine_ls_shift/su_max 0.001
_refine_ls_shift/su_mean 0.000
_refine_ls_structure_factor_coef Fsqd
_refine_ls_weighting_details 'calc w=1/[\s^2^(Fo^2^)+(0.0506P)^2^+0.0000P] where P=(Fo^2^+2Fc^2^)/3'
_refine_ls_weighting_scheme calc
_refine_ls_wR_factor_gt 0.0830
_refine_ls_wR_factor_ref 0.0931
_reflns_number_gt 5288
_reflns_number_total 7087
_reflns_threshold_expression >2sigma(I)
_cod_data_source_file om0508785si20051011_035654.cif
_cod_data_source_block cmpd3
_cod_depositor_comments
;
The following automatic conversions were performed:

'_symmetry_cell_setting' value 'Orthorhombic' changed to
'orthorhombic' according to
/home/saulius/struct/CIF-dictionaries/cif_core.dic dictionary named
'cif_core.dic' version 2.4.1 from 2010-06-29.

Automatic conversion script
Id: cif_fix_values 1715 2011-07-08 13:25:40Z adriana 
;
_cod_original_sg_symbol_H-M Pna2(1)
_cod_database_code 4074783

loop_
_symmetry_equiv_pos_as_xyz
'x, y, z'
'-x, -y, z+1/2'
'x+1/2, -y+1/2, z'
'-x+1/2, y+1/2, z+1/2'

loop_
_atom_site_label
_atom_site_type_symbol
_atom_site_fract_x
_atom_site_fract_y
_atom_site_fract_z
_atom_site_U_iso_or_equiv
_atom_site_adp_type
_atom_site_occupancy
_atom_site_symmetry_multiplicity
_atom_site_calc_flag
_atom_site_refinement_flags
Zr1 Zr 0.44940(3) 0.044859(12) 0.18943(10) 0.03070(9) Uani 1 1 d .
N1 N 0.6582(3) 0.08546(13) 0.1362(2) 0.0364(6) Uani 1 1 d .
N2 N 0.6205(3) -0.02116(14) 0.1398(2) 0.0375(7) Uani 1 1 d .
CT1 C 0.41014(18) 0.06200(9) 0.3220 0.000 Uiso 0.00 1 d P
C1 C 0.5286(4) 0.03993(17) 0.33467(19) 0.0364(8) Uani 1 1 d .
C2 C 0.4966(4) 0.10544(17) 0.32082(19) 0.0379(8) Uani 1 1 d .
C3 C 0.3448(4) 0.11163(17) 0.3079(2) 0.0381(8) Uani 1 1 d .
C4 C 0.2836(4) 0.04882(17) 0.3147(2) 0.0390(8) Uani 1 1 d .
C5 C 0.3970(4) 0.00419(17) 0.33187(18) 0.0365(8) Uani 1 1 d .
C6 C 0.6775(5) 0.0132(3) 0.3520(3) 0.0519(10) Uani 1 1 d .
H6A H 0.755(6) 0.038(2) 0.318(3) 0.071(14) Uiso 1 1 d .
H6B H 0.677(5) -0.030(3) 0.350(3) 0.069(15) Uiso 1 1 d .
H6C H 0.704(4) 0.0214(19) 0.405(3) 0.046(11) Uiso 1 1 d .
C7 C 0.6013(6) 0.1611(2) 0.3325(3) 0.0558(12) Uani 1 1 d .
H7A H 0.613(5) 0.172(2) 0.384(3) 0.055(12) Uiso 1 1 d .
H7B H 0.559(5) 0.203(3) 0.308(3) 0.061(16) Uiso 1 1 d .
H7C H 0.703(8) 0.160(3) 0.298(4) 0.13(2) Uiso 1 1 d .
C8 C 0.2638(7) 0.1746(2) 0.2999(3) 0.0564(12) Uani 1 1 d .
H8A H 0.195(6) 0.169(2) 0.268(4) 0.08(2) Uiso 1 1 d .
H8B H 0.311(5) 0.207(2) 0.262(3) 0.070(14) Uiso 1 1 d .
H8C H 0.257(5) 0.192(2) 0.352(3) 0.068(14) Uiso 1 1 d .
C9 C 0.1241(5) 0.0334(3) 0.3120(3) 0.0530(11) Uani 1 1 d .
H9A H 0.086(5) 0.032(2) 0.364(3) 0.058(13) Uiso 1 1 d .
H9B H 0.098(5) -0.013(3) 0.303(3) 0.063(14) Uiso 1 1 d .
H9C H 0.078(5) 0.057(2) 0.270(4) 0.073(16) Uiso 1 1 d .
C10 C 0.3759(5) -0.0662(2) 0.3503(3) 0.0471(10) Uani 1 1 d .
H10A H 0.480(5) -0.0914(19) 0.351(2) 0.037(11) Uiso 1 1 d .
H10B H 0.311(5) -0.0886(18) 0.314(3) 0.048(11) Uiso 1 1 d .
H10C H 0.338(5) -0.073(2) 0.399(3) 0.059(13) Uiso 1 1 d .
C11 C 0.7034(4) 0.02706(17) 0.1120(3) 0.0402(8) Uani 1 1 d .
C12 C 0.8337(6) 0.0149(3) 0.0583(4) 0.0580(12) Uani 1 1 d .
H12A H 0.860(6) 0.054(2) 0.035(3) 0.070(15) Uiso 1 1 d .
H12B H 0.811(7) -0.014(3) 0.017(4) 0.11(2) Uiso 1 1 d .
H12C H 0.917(5) -0.006(3) 0.091(3) 0.083(16) Uiso 1 1 d .
C13 C 0.7329(4) 0.14421(19) 0.1076(3) 0.0448(9) Uani 1 1 d .
H13 H 0.748(5) 0.139(2) 0.051(3) 0.064(13) Uiso 1 1 d .
C14 C 0.6374(5) 0.2025(2) 0.1129(3) 0.0521(10) Uani 1 1 d .
H14A H 0.540(5) 0.198(2) 0.087(3) 0.051(14) Uiso 1 1 d .
H14B H 0.692(5) 0.239(3) 0.095(3) 0.080(16) Uiso 1 1 d .
H14C H 0.608(6) 0.213(2) 0.172(5) 0.099(19) Uiso 1 1 d .
C15 C 0.8750(6) 0.1553(3) 0.1534(5) 0.0648(14) Uani 1 1 d .
H15A H 0.864(6) 0.158(3) 0.210(4) 0.067(19) Uiso 1 1 d .
H15B H 0.900(8) 0.197(4) 0.137(5) 0.14(3) Uiso 1 1 d .
H15C H 0.941(5) 0.121(2) 0.159(2) 0.057(13) Uiso 1 1 d .
C16 C 0.6490(5) -0.08877(18) 0.1171(3) 0.0433(9) Uani 1 1 d .
H16 H 0.757(5) -0.0907(18) 0.114(2) 0.050(11) Uiso 1 1 d .
C17 C 0.6021(5) -0.13320(18) 0.1859(4) 0.0517(9) Uani 1 1 d .
H17A H 0.629(5) -0.120(2) 0.234(3) 0.050(13) Uiso 1 1 d .
H17B H 0.627(4) -0.1762(19) 0.178(3) 0.057(11) Uiso 1 1 d .
H17C H 0.484(3) -0.1313(12) 0.2036(19) 0.013(7) Uiso 1 1 d .
C18 C 0.5760(5) -0.1074(2) 0.0380(3) 0.0514(11) Uani 1 1 d .
H18A H 0.459(7) -0.105(3) 0.040(4) 0.09(2) Uiso 1 1 d .
H18B H 0.598(6) -0.152(2) 0.021(3) 0.081(16) Uiso 1 1 d .
H18C H 0.622(5) -0.078(2) -0.006(3) 0.066(13) Uiso 1 1 d .
C19 C 0.2883(4) -0.03200(18) 0.1520(2) 0.0429(9) Uani 1 1 d .
C20 C 0.2058(4) -0.07402(17) 0.1260(2) 0.0394(8) Uani 1 1 d .
C21 C 0.1101(4) -0.12391(17) 0.0952(2) 0.0373(8) Uani 1 1 d .
C22 C 0.0294(5) -0.1615(2) 0.1472(4) 0.0500(11) Uani 1 1 d .
H22 H 0.041(5) -0.160(2) 0.208(3) 0.052(15) Uiso 1 1 d .
C23 C -0.0601(5) -0.2099(2) 0.1172(4) 0.0591(12) Uani 1 1 d .
H23 H -0.105(5) -0.234(2) 0.157(3) 0.066(15) Uiso 1 1 d .
C24 C -0.0710(6) -0.2199(3) 0.0355(4) 0.0635(17) Uani 1 1 d .
H24 H -0.124(7) -0.255(3) 0.009(4) 0.094(17) Uiso 1 1 d .
C25 C 0.0079(7) -0.1833(3) -0.0175(4) 0.0770(17) Uani 1 1 d .
H25 H 0.010(6) -0.192(3) -0.072(4) 0.074(15) Uiso 1 1 d .
C26 C 0.1007(6) -0.1352(3) 0.0121(3) 0.0584(12) Uani 1 1 d .
H26 H 0.149(5) -0.110(2) -0.024(3) 0.060(13) Uiso 1 1 d .
C27 C 0.3129(4) 0.11460(19) 0.1159(3) 0.0377(8) Uani 1 1 d .
H27A H 0.205(6) 0.111(2) 0.136(3) 0.074(14) Uiso 1 1 d .
H27B H 0.333(4) 0.164(2) 0.126(2) 0.051(11) Uiso 1 1 d .
C28 C 0.3388(5) 0.0991(2) 0.0259(3) 0.0433(9) Uani 1 1 d .
H28A H 0.426(5) 0.107(2) 0.012(3) 0.054(14) Uiso 1 1 d .
H28B H 0.315(5) 0.0492(18) 0.018(3) 0.041(11) Uiso 1 1 d .
C29 C 0.2470(4) 0.13771(17) -0.0333(2) 0.0380(8) Uani 1 1 d .
C30 C 0.2913(5) 0.1983(2) -0.0604(3) 0.0486(10) Uani 1 1 d .
H30 H 0.387(6) 0.215(2) -0.034(3) 0.071(14) Uiso 1 1 d .
C31 C 0.2064(5) 0.2343(2) -0.1140(3) 0.0531(11) Uani 1 1 d .
H31 H 0.236(5) 0.272(2) -0.125(3) 0.053(12) Uiso 1 1 d .
C32 C 0.0762(6) 0.2106(3) -0.1405(3) 0.0509(13) Uani 1 1 d .
H32 H 0.012(5) 0.236(2) -0.170(3) 0.050(12) Uiso 1 1 d .
C33 C 0.0310(5) 0.1505(2) -0.1142(3) 0.0544(12) Uani 1 1 d .
H33 H -0.052(5) 0.128(2) -0.144(3) 0.057(16) Uiso 1 1 d .
C34 C 0.1151(5) 0.1145(2) -0.0618(3) 0.0492(10) Uani 1 1 d .
H34 H 0.086(4) 0.0773(19) -0.039(2) 0.033(10) Uiso 1 1 d .

loop_
_atom_site_aniso_label
_atom_site_aniso_U_11
_atom_site_aniso_U_22
_atom_site_aniso_U_33
_atom_site_aniso_U_23
_atom_site_aniso_U_13
_atom_site_aniso_U_12
Zr1 0.02861(13) 0.03056(13) 0.03294(13) 0.0003(2) -0.0016(2) -0.00043(12)
N1 0.0299(15) 0.0369(16) 0.0424(16) 0.0002(13) 0.0008(13) -0.0001(12)
N2 0.0370(16) 0.0334(15) 0.0419(16) -0.0015(12) 0.0017(14) 0.0042(13)
C1 0.036(2) 0.045(2) 0.0284(16) 0.0005(15) -0.0022(14) -0.0053(16)
C2 0.045(2) 0.0389(19) 0.0301(17) -0.0011(15) -0.0025(16) -0.0055(16)
C3 0.047(2) 0.041(2) 0.0267(18) -0.0036(16) 0.0044(18) 0.0047(17)
C4 0.037(2) 0.045(2) 0.0346(18) 0.0013(15) 0.0024(15) 0.0067(17)
C5 0.0396(19) 0.0411(19) 0.0286(17) 0.0027(14) 0.0028(15) -0.0017(16)
C6 0.047(3) 0.060(3) 0.048(3) 0.009(2) -0.014(2) 0.000(2)
C7 0.074(3) 0.053(3) 0.040(2) -0.007(2) -0.007(2) -0.019(2)
C8 0.074(4) 0.052(3) 0.043(3) -0.005(2) 0.004(3) 0.014(2)
C9 0.038(2) 0.071(3) 0.050(3) 0.003(2) 0.008(2) -0.001(2)
C10 0.053(3) 0.044(2) 0.045(2) 0.0067(18) 0.002(2) -0.006(2)
C11 0.0323(19) 0.043(2) 0.046(2) 0.0073(16) -0.0044(17) 0.0053(15)
C12 0.051(3) 0.052(3) 0.071(3) 0.006(2) 0.019(3) 0.011(2)
C13 0.035(2) 0.045(2) 0.054(2) 0.0055(18) 0.0011(19) -0.0129(17)
C14 0.050(3) 0.038(2) 0.068(3) 0.005(2) -0.002(2) -0.0066(19)
C15 0.039(3) 0.059(3) 0.097(4) 0.002(3) -0.004(3) -0.011(2)
C16 0.044(2) 0.040(2) 0.047(2) 0.0001(16) 0.0032(19) 0.0082(17)
C17 0.076(3) 0.0345(18) 0.045(2) 0.001(3) 0.004(4) 0.0063(17)
C18 0.054(3) 0.045(2) 0.055(3) -0.012(2) 0.000(2) 0.003(2)
C19 0.044(2) 0.043(2) 0.0418(19) 0.0007(15) 0.0038(17) 0.0023(17)
C20 0.0366(19) 0.0369(19) 0.045(2) -0.0011(16) -0.0027(16) -0.0014(16)
C21 0.0290(17) 0.0373(19) 0.046(2) -0.0030(15) -0.0053(15) 0.0030(15)
C22 0.049(3) 0.046(2) 0.055(3) 0.006(2) 0.000(2) -0.0107(19)
C23 0.049(3) 0.041(2) 0.087(4) 0.008(2) -0.001(3) -0.009(2)
C24 0.046(3) 0.050(3) 0.095(5) -0.022(3) -0.017(3) -0.010(2)
C25 0.077(4) 0.092(4) 0.062(3) -0.030(3) -0.009(3) -0.021(3)
C26 0.063(3) 0.063(3) 0.049(3) -0.007(2) 0.002(2) -0.015(3)
C27 0.035(2) 0.044(2) 0.035(2) 0.0027(16) 0.0001(17) 0.0065(16)
C28 0.046(3) 0.049(2) 0.034(2) 0.0021(17) -0.0013(19) 0.013(2)
C29 0.039(2) 0.045(2) 0.0298(17) -0.0004(15) 0.0028(14) 0.0064(16)
C30 0.045(2) 0.051(2) 0.050(2) 0.0094(18) -0.016(2) -0.0044(19)
C31 0.060(3) 0.045(2) 0.054(2) 0.012(2) -0.009(2) -0.005(2)
C32 0.045(3) 0.062(3) 0.046(2) 0.004(2) -0.010(2) 0.014(2)
C33 0.038(3) 0.059(3) 0.066(3) -0.003(2) -0.013(2) 0.000(2)
C34 0.037(2) 0.047(2) 0.063(3) 0.006(2) 0.001(2) -0.0017(19)

loop_
_atom_type_symbol
_atom_type_description
_atom_type_scat_dispersion_real
_atom_type_scat_dispersion_imag
_atom_type_scat_source
C C 0.0033 0.0016 'International Tables Vol C Tables 4.2.6.8 and 6.1.1.4'
H H 0.0000 0.0000 'International Tables Vol C Tables 4.2.6.8 and 6.1.1.4'
N N 0.0061 0.0033 'International Tables Vol C Tables 4.2.6.8 and 6.1.1.4'
Zr Zr -2.9673 0.5597 'International Tables Vol C Tables 4.2.6.8 and 6.1.1.4'

loop_
_geom_angle_atom_site_label_1
_geom_angle_atom_site_label_2
_geom_angle_atom_site_label_3
_geom_angle
CT1 Zr1 N2 124.37(9)
CT1 Zr1 C19 105.58(10)
N2 Zr1 C19 86.47(12)
CT1 Zr1 C27 109.06(11)
N2 Zr1 C27 126.04(12)
C19 Zr1 C27 86.34(14)
CT1 Zr1 N1 116.87(8)
N2 Zr1 N1 59.20(10)
C19 Zr1 N1 135.45(12)
C27 Zr1 N1 91.93(12)
CT1 Zr1 C1 28.88(8)
N2 Zr1 C1 96.53(11)
C19 Zr1 C1 115.07(12)
C27 Zr1 C1 134.29(13)
N1 Zr1 C1 97.56(11)
CT1 Zr1 C5 28.66(8)
N2 Zr1 C5 105.49(11)
C19 Zr1 C5 83.72(13)
C27 Zr1 C5 126.64(13)
N1 Zr1 C5 129.66(11)
C1 Zr1 C5 32.95(12)
CT1 Zr1 C2 28.40(8)
N2 Zr1 C2 119.23(12)
C19 Zr1 C2 133.82(13)
C27 Zr1 C2 103.53(13)
N1 Zr1 C2 89.83(11)
C1 Zr1 C2 32.49(11)
C5 Zr1 C2 53.97(12)
CT1 Zr1 C4 28.08(8)
N2 Zr1 C4 137.02(11)
C19 Zr1 C4 81.14(13)
C27 Zr1 C4 94.17(13)
N1 Zr1 C4 143.26(11)
C1 Zr1 C4 54.00(11)
C5 Zr1 C4 32.50(12)
C2 Zr1 C4 53.53(12)
CT1 Zr1 C3 28.14(8)
N2 Zr1 C3 150.00(12)
C19 Zr1 C3 109.53(13)
C27 Zr1 C3 81.39(15)
N1 Zr1 C3 114.19(11)
C1 Zr1 C3 53.95(12)
C5 Zr1 C3 53.80(12)
C2 Zr1 C3 32.45(13)
C4 Zr1 C3 32.14(12)
C11 N1 C13 120.2(3)
C11 N1 Zr1 92.6(2)
C13 N1 Zr1 145.3(2)
C11 N2 C16 121.3(3)
C11 N2 Zr1 94.2(2)
C16 N2 Zr1 142.9(2)
C2 C1 C5 108.4(3)
C2 C1 C6 125.1(4)
C5 C1 C6 126.5(4)
C2 C1 Zr1 75.2(2)
C5 C1 Zr1 74.90(19)
C6 C1 Zr1 117.5(3)
C1 C2 C3 108.5(3)
C1 C2 C7 125.3(4)
C3 C2 C7 125.4(4)
C1 C2 Zr1 72.31(19)
C3 C2 Zr1 75.4(2)
C7 C2 Zr1 126.4(3)
C4 C3 C2 107.4(3)
C4 C3 C8 126.7(4)
C2 C3 C8 125.4(4)
C4 C3 Zr1 73.6(2)
C2 C3 Zr1 72.15(19)
C8 C3 Zr1 125.8(3)
C3 C4 C5 108.3(3)
C3 C4 C9 125.4(4)
C5 C4 C9 126.0(4)
C3 C4 Zr1 74.2(2)
C5 C4 Zr1 72.38(19)
C9 C4 Zr1 123.6(3)
C1 C5 C4 107.4(3)
C1 C5 C10 127.5(4)
C4 C5 C10 124.9(4)
C1 C5 Zr1 72.15(19)
C4 C5 Zr1 75.1(2)
C10 C5 Zr1 122.3(3)
C1 C6 H6A 110(3)
C1 C6 H6B 111(3)
H6A C6 H6B 119(4)
C1 C6 H6C 111(3)
H6A C6 H6C 103(4)
H6B C6 H6C 103(4)
C2 C7 H7A 113(3)
C2 C7 H7B 110(3)
H7A C7 H7B 102(4)
C2 C7 H7C 117(4)
H7A C7 H7C 114(5)
H7B C7 H7C 98(4)
C3 C8 H8A 109(4)
C3 C8 H8B 114(3)
H8A C8 H8B 92(4)
C3 C8 H8C 106(3)
H8A C8 H8C 125(5)
H8B C8 H8C 109(4)
C4 C9 H9A 110(3)
C4 C9 H9B 116(3)
H9A C9 H9B 91(4)
C4 C9 H9C 111(3)
H9A C9 H9C 121(4)
H9B C9 H9C 106(4)
C5 C10 H10A 110(2)
C5 C10 H10B 115(2)
H10A C10 H10B 109(3)
C5 C10 H10C 113(3)
H10A C10 H10C 105(4)
H10B C10 H10C 103(4)
N2 C11 N1 113.1(3)
N2 C11 C12 122.1(4)
N1 C11 C12 124.8(4)
C11 C12 H12A 108(3)
C11 C12 H12B 110(4)
H12A C12 H12B 109(5)
C11 C12 H12C 111(3)
H12A C12 H12C 112(5)
H12B C12 H12C 106(5)
N1 C13 C14 111.7(3)
N1 C13 C15 111.7(4)
C14 C13 C15 111.0(4)
N1 C13 H13 107(3)
C14 C13 H13 103(3)
C15 C13 H13 112(3)
C13 C14 H14A 115(3)
C13 C14 H14B 108(3)
H14A C14 H14B 116(4)
C13 C14 H14C 112(3)
H14A C14 H14C 100(4)
H14B C14 H14C 105(4)
C13 C15 H15A 114(4)
C13 C15 H15B 102(5)
H15A C15 H15B 105(6)
C13 C15 H15C 120(3)
H15A C15 H15C 91(4)
H15B C15 H15C 124(5)
N2 C16 C18 112.3(3)
N2 C16 C17 109.6(3)
C18 C16 C17 110.8(4)
N2 C16 H16 103(2)
C18 C16 H16 113(2)
C17 C16 H16 108(2)
C16 C17 H17A 113(3)
C16 C17 H17B 114(3)
H17A C17 H17B 111(4)
C16 C17 H17C 116.4(15)
H17A C17 H17C 92(3)
H17B C17 H17C 108(3)
C16 C18 H18A 114(3)
C16 C18 H18B 113(3)
H18A C18 H18B 105(4)
C16 C18 H18C 106(3)
H18A C18 H18C 114(4)
H18B C18 H18C 105(4)
C20 C19 Zr1 175.2(3)
C19 C20 C21 179.4(4)
C22 C21 C26 118.7(4)
C22 C21 C20 121.2(4)
C26 C21 C20 120.1(4)
C21 C22 C23 120.9(5)
C21 C22 H22 123(3)
C23 C22 H22 116(3)
C24 C23 C22 120.1(5)
C24 C23 H23 126(3)
C22 C23 H23 114(3)
C23 C24 C25 120.2(5)
C23 C24 H24 126(3)
C25 C24 H24 113(4)
C24 C25 C26 120.1(5)
C24 C25 H25 121(3)
C26 C25 H25 118(3)
C21 C26 C25 119.9(5)
C21 C26 H26 121(3)
C25 C26 H26 119(3)
C28 C27 Zr1 107.0(2)
C28 C27 H27A 116(3)
Zr1 C27 H27A 108(3)
C28 C27 H27B 109(2)
Zr1 C27 H27B 116(2)
H27A C27 H27B 101(3)
C29 C28 C27 114.7(3)
C29 C28 H28A 105(3)
C27 C28 H28A 112(3)
C29 C28 H28B 108(2)
C27 C28 H28B 107(2)
H28A C28 H28B 111(4)
C34 C29 C30 117.5(4)
C34 C29 C28 121.6(4)
C30 C29 C28 120.9(4)
C29 C30 C31 121.1(4)
C29 C30 H30 114(3)
C31 C30 H30 124(3)
C32 C31 C30 120.3(4)
C32 C31 H31 123(3)
C30 C31 H31 116(3)
C31 C32 C33 119.2(5)
C31 C32 H32 122(3)
C33 C32 H32 118(3)
C34 C33 C32 120.7(4)
C34 C33 H33 118(3)
C32 C33 H33 119(3)
C33 C34 C29 121.3(4)
C33 C34 H34 124(2)
C29 C34 H34 115(2)

loop_
_geom_bond_atom_site_label_1
_geom_bond_atom_site_label_2
_geom_bond_distance
Zr1 CT1 2.2231(16)
Zr1 N2 2.234(3)
Zr1 C19 2.255(4)
Zr1 C27 2.256(4)
Zr1 N1 2.271(3)
Zr1 C1 2.484(3)
Zr1 C5 2.519(3)
Zr1 C2 2.520(3)
Zr1 C4 2.555(4)
Zr1 C3 2.562(3)
N1 C11 1.333(5)
N1 C13 1.469(5)
N2 C11 1.333(5)
N2 C16 1.466(5)
C1 C2 1.400(5)
C1 C5 1.419(5)
C1 C6 1.506(5)
C2 C3 1.421(6)
C2 C7 1.511(6)
C3 C4 1.416(5)
C3 C8 1.502(6)
C4 C5 1.420(5)
C4 C9 1.504(6)
C5 C10 1.495(5)
C6 H6A 1.04(6)
C6 H6B 0.89(5)
C6 H6C 0.92(5)
C7 H7A 0.88(5)
C7 H7B 1.03(5)
C7 H7C 1.09(8)
C8 H8A 0.82(6)
C8 H8B 1.01(5)
C8 H8C 0.93(5)
C9 H9A 0.93(5)
C9 H9B 1.00(5)
C9 H9C 0.94(5)
C10 H10A 1.09(4)
C10 H10B 0.96(4)
C10 H10C 0.88(5)
C11 C12 1.507(6)
C12 H12A 0.91(5)
C12 H12B 0.93(7)
C12 H12C 1.02(6)
C13 C14 1.492(6)
C13 C15 1.524(7)
C13 H13 0.94(5)
C14 H14A 0.99(5)
C14 H14B 0.95(5)
C14 H14C 1.03(7)
C15 H15A 0.94(6)
C15 H15B 0.94(8)
C15 H15C 0.93(5)
C16 C18 1.506(6)
C16 C17 1.513(7)
C16 H16 1.00(4)
C17 H17A 0.86(4)
C17 H17B 0.92(4)
C17 H17C 1.13(3)
C18 H18A 1.08(6)
C18 H18B 0.98(5)
C18 H18C 1.03(5)
C19 C20 1.228(5)
C20 C21 1.445(5)
C21 C22 1.369(6)
C21 C26 1.379(6)
C22 C23 1.383(6)
C22 H22 0.99(5)
C23 C24 1.354(9)
C23 H23 0.92(5)
C24 C25 1.359(9)
C24 H24 0.97(6)
C25 C26 1.395(7)
C25 H25 0.91(6)
C26 H26 0.90(5)
C27 C28 1.523(6)
C27 H27A 1.05(5)
C27 H27B 1.04(4)
C28 C29 1.511(5)
C28 H28A 0.85(5)
C28 H28B 1.06(4)
C29 C34 1.386(6)
C29 C30 1.386(5)
C30 C31 1.388(6)
C30 H30 1.05(5)
C31 C32 1.366(7)
C31 H31 0.85(4)
C32 C33 1.375(7)
C32 H32 0.92(5)
C33 C34 1.373(6)
C33 H33 1.03(5)
C34 H34 0.90(4)
